data_1549297
loop_
_publ_author_name
'Altman, Alison B.'
'Brown, Alexandra C.'
'Rao, Guodong'
'Lohrey, Trevor D.'
'Britt, R. David'
'Maron, Laurent'
'Minasian, Stefan G.'
'Shuh, David K.'
'Arnold, John'

_publ_section_title
;
 Chemical structure and bonding in a thorium(iii)-aluminum
 heterobimetallic complex.
;
_journal_issue 18
_journal_name_full 'Chemical science'
_journal_page_first 4317
_journal_page_last 4324
_journal_paper_doi 10.1039/c8sc01260a
_journal_volume 9
_journal_year 2018
_chemical_formula_moiety 'C36 H72 Al Si3 U'
_chemical_formula_sum 'C36 H72 Al Si3 U'
_chemical_formula_weight 854.21
_chemical_name_common Cp"2U(III)Alanate
_chemical_name_systematic Cp"2U(III)Alanate
_chemical_properties_physical Air-sensitive,Moisture-sensitive,Oxygen-sensitive
_space_group_crystal_system triclinic
_space_group_IT_number 2
_space_group_name_Hall '-P 1'
_space_group_name_H-M_alt 'P -1'
_symmetry_space_group_name_Hall '-P 1'
_symmetry_space_group_name_H-M 'P -1'
_atom_sites_solution_hydrogens mixed
_atom_sites_solution_primary iterative
_atom_sites_solution_secondary difmap
_audit_creation_method SHELXL-2014/7
_audit_update_record
;
2018-02-08 deposited with the CCDC.
2018-04-16 downloaded from the CCDC.
;
_cell_angle_alpha 72.090(2)
_cell_angle_beta 79.893(2)
_cell_angle_gamma 66.898(2)
_cell_formula_units_Z 2
_cell_length_a 10.4534(5)
_cell_length_b 12.8540(6)
_cell_length_c 17.8476(8)
_cell_measurement_reflns_used 9769
_cell_measurement_temperature 100(2)
_cell_measurement_theta_max 25.35
_cell_measurement_theta_min 2.22
_cell_volume 2094.82(17)
_computing_cell_refinement 'Bruker SAINT V8.37A'
_computing_data_collection 'Bruker APEX3'
_computing_data_reduction 'Bruker SAINT V8.37A'
_computing_molecular_graphics ORTEP-32
_computing_publication_material WinGX
_computing_structure_refinement 'SHELXL-2014/7 (Sheldrick, 2014)'
_computing_structure_solution SHELXT
_diffrn_ambient_temperature 100(2)
_diffrn_detector_area_resol_mean 8.366
_diffrn_measured_fraction_theta_full 0.999
_diffrn_measured_fraction_theta_max 0.998
_diffrn_measurement_device_type 'Bruker APEX-II CCD'
_diffrn_measurement_method '\f and \w scans'
_diffrn_radiation_type MoK\a
_diffrn_radiation_wavelength 0.71073
_diffrn_reflns_av_R_equivalents 0.0239
_diffrn_reflns_av_unetI/netI 0.0164
_diffrn_reflns_Laue_measured_fraction_full 0.999
_diffrn_reflns_Laue_measured_fraction_max 0.998
_diffrn_reflns_limit_h_max 12
_diffrn_reflns_limit_h_min -12
_diffrn_reflns_limit_k_max 15
_diffrn_reflns_limit_k_min -15
_diffrn_reflns_limit_l_max 21
_diffrn_reflns_limit_l_min -21
_diffrn_reflns_number 58071
_diffrn_reflns_point_group_measured_fraction_full 0.999
_diffrn_reflns_point_group_measured_fraction_max 0.998
_diffrn_reflns_theta_full 25.000
_diffrn_reflns_theta_max 25.372
_diffrn_reflns_theta_min 1.201
_diffrn_source 'microfocus sealed tube'
_exptl_absorpt_coefficient_mu 4.002
_exptl_absorpt_correction_T_max 0.7452
_exptl_absorpt_correction_T_min 0.6250
_exptl_absorpt_correction_type multi-scan
_exptl_absorpt_process_details SADABS
_exptl_crystal_colour brown
_exptl_crystal_density_diffrn 1.354
_exptl_crystal_description block
_exptl_crystal_F_000 870
_exptl_crystal_recrystallization_method 'Re-crystallisation from solvent: hexamethyldisiloxane'
_exptl_crystal_size_max 0.200
_exptl_crystal_size_mid 0.200
_exptl_crystal_size_min 0.200
_refine_diff_density_max 1.163
_refine_diff_density_min -0.911
_refine_diff_density_rms 0.069
_refine_ls_extinction_method none
_refine_ls_goodness_of_fit_ref 1.040
_refine_ls_hydrogen_treatment mixed
_refine_ls_matrix_type full
_refine_ls_number_parameters 462
_refine_ls_number_reflns 7694
_refine_ls_number_restraints 0
_refine_ls_restrained_S_all 1.040
_refine_ls_R_factor_all 0.0204
_refine_ls_R_factor_gt 0.0188
_refine_ls_shift/su_max 0.002
_refine_ls_shift/su_mean 0.000
_refine_ls_structure_factor_coef Fsqd
_refine_ls_weighting_details 'w=1/[\s^2^(Fo^2^)+(0.0223P)^2^+2.2544P] where P=(Fo^2^+2Fc^2^)/3'
_refine_ls_weighting_scheme calc
_refine_ls_wR_factor_gt 0.0437
_refine_ls_wR_factor_ref 0.0443
_reflns_Friedel_coverage 0.000
_reflns_number_gt 7342
_reflns_number_total 7694
_reflns_threshold_expression 'I > 2\s(I)'
_cod_data_source_file c8sc01260a2.cif
_cod_data_source_block shelx_CCDC1
_cod_depositor_comments 'Adding full bibliography for 1549296--1549299.cif.'
_cod_database_code 1549297
_shelx_shelxl_version_number 2014/7
_shelx_space_group_comment
;
The symmetry employed for this shelxl refinement is uniquely defined
by the following loop, which should always be used as a source of
symmetry information in preference to the above space-group names.
They are only intended as comments.
;
_shelx_estimated_absorpt_t_min 0.502
_shelx_estimated_absorpt_t_max 0.502

loop_
_space_group_symop_operation_xyz
'x, y, z'
'-x, -y, -z'

loop_
_atom_site_label
_atom_site_type_symbol
_atom_site_fract_x
_atom_site_fract_y
_atom_site_fract_z
_atom_site_U_iso_or_equiv
_atom_site_adp_type
_atom_site_occupancy
_atom_site_site_symmetry_order
_atom_site_calc_flag
_atom_site_refinement_flags_posn
_atom_site_refinement_flags_adp
_atom_site_refinement_flags_occupancy
_atom_site_disorder_assembly
_atom_site_disorder_group
C1 C 0.9250(2) 0.2815(2) 0.78947(14) 0.0183(5) Uani 1 1 d . . . . .
C2 C 0.3735(2) 0.7061(2) 0.83342(15) 0.0209(5) Uani 1 1 d . . . . .
C3 C 0.3039(3) 0.6163(2) 0.84875(15) 0.0231(5) Uani 1 1 d . . . . .
C4 C 0.1464(3) 0.6785(3) 0.86308(19) 0.0345(7) Uani 1 1 d . . . . .
H4A H 0.1289 0.7095 0.9092 0.052 Uiso 1 1 calc R U . . .
H4B H 0.0994 0.6225 0.8726 0.052 Uiso 1 1 calc R U . . .
H4C H 0.1103 0.7431 0.8166 0.052 Uiso 1 1 calc R U . . .
C5 C 0.3312(3) 0.5665(3) 0.77767(19) 0.0374(7) Uani 1 1 d . . . . .
H5A H 0.2965 0.6305 0.7307 0.056 Uiso 1 1 calc R U . . .
H5B H 0.2829 0.5113 0.7875 0.056 Uiso 1 1 calc R U . . .
H5C H 0.4315 0.5255 0.7692 0.056 Uiso 1 1 calc R U . . .
C6 C 0.3589(3) 0.5166(2) 0.92186(17) 0.0315(6) Uani 1 1 d . . . . .
H6A H 0.4597 0.4776 0.9137 0.047 Uiso 1 1 calc R U . . .
H6B H 0.3130 0.4599 0.9310 0.047 Uiso 1 1 calc R U . . .
H6C H 0.3391 0.5484 0.9677 0.047 Uiso 1 1 calc R U . . .
C7 C 0.3418(3) 0.8119(2) 0.77252(15) 0.0244(5) Uani 1 1 d . . . . .
H7 H 0.2806 0.8354 0.7319 0.029 Uiso 1 1 calc R U . . .
C8 C 0.4173(3) 0.8767(2) 0.78283(16) 0.0261(6) Uani 1 1 d . . . . .
H8 H 0.4135 0.9520 0.7509 0.031 Uiso 1 1 calc R U . . .
C9 C 0.4989(3) 0.8108(2) 0.84821(15) 0.0231(5) Uani 1 1 d . . . . .
C10 C 0.6021(3) 0.8411(2) 0.88024(17) 0.0296(6) Uani 1 1 d . . . . .
C11 C 0.5632(3) 0.8382(3) 0.96669(19) 0.0404(7) Uani 1 1 d . . . . .
H11A H 0.4703 0.8972 0.9720 0.061 Uiso 1 1 calc R U . . .
H11B H 0.6314 0.8553 0.9875 0.061 Uiso 1 1 calc R U . . .
H11C H 0.5627 0.7603 0.9964 0.061 Uiso 1 1 calc R U . . .
C12 C 0.7480(3) 0.7511(3) 0.8710(2) 0.0447(8) Uani 1 1 d . . . . .
H12A H 0.7493 0.6724 0.8998 0.067 Uiso 1 1 calc R U . . .
H12B H 0.8153 0.7687 0.8922 0.067 Uiso 1 1 calc R U . . .
H12C H 0.7731 0.7546 0.8149 0.067 Uiso 1 1 calc R U . . .
C13 C 0.5997(3) 0.9643(3) 0.8343(2) 0.0415(8) Uani 1 1 d . . . . .
H13A H 0.6284 0.9661 0.7788 0.062 Uiso 1 1 calc R U . . .
H13B H 0.6641 0.9838 0.8566 0.062 Uiso 1 1 calc R U . . .
H13C H 0.5052 1.0215 0.8383 0.062 Uiso 1 1 calc R U . . .
C14 C 0.4720(2) 0.7049(2) 0.87903(14) 0.0196(5) Uani 1 1 d . . . . .
H14 H 0.5136 0.6433 0.9231 0.023 Uiso 1 1 calc R U . . .
C15 C 0.5973(3) 0.7664(2) 0.57062(15) 0.0283(6) Uani 1 1 d . . . . .
C16 C 0.5254(3) 0.7242(3) 0.52583(17) 0.0418(8) Uani 1 1 d . . . . .
C17 C 0.3600(5) 0.8012(5) 0.5340(3) 0.0383(15) Uani 0.616(7) 1 d . . P A 1
H17A H 0.3083 0.7791 0.5046 0.057 Uiso 0.616(7) 1 calc R U P A 1
H17B H 0.3451 0.8848 0.5126 0.057 Uiso 0.616(7) 1 calc R U P A 1
H17C H 0.3270 0.7862 0.5898 0.057 Uiso 0.616(7) 1 calc R U P A 1
C18 C 0.5669(6) 0.7713(9) 0.4381(6) 0.0336(17) Uani 0.616(7) 1 d . . P A 1
H18A H 0.6676 0.7337 0.4282 0.050 Uiso 0.616(7) 1 calc R U P A 1
H18B H 0.5423 0.8564 0.4258 0.050 Uiso 0.616(7) 1 calc R U P A 1
H18C H 0.5172 0.7538 0.4046 0.050 Uiso 0.616(7) 1 calc R U P A 1
C19 C 0.5495(7) 0.6044(5) 0.5516(4) 0.0465(18) Uani 0.616(7) 1 d . . P A 1
H19A H 0.6499 0.5599 0.5478 0.070 Uiso 0.616(7) 1 calc R U P A 1
H19B H 0.5023 0.5840 0.5185 0.070 Uiso 0.616(7) 1 calc R U P A 1
H19C H 0.5134 0.5850 0.6066 0.070 Uiso 0.616(7) 1 calc R U P A 1
C20 C 0.5373(3) 0.8675(2) 0.59920(16) 0.0333(7) Uani 1 1 d . . . . .
H20 H 0.4409 0.9143 0.6009 0.040 Uiso 1 1 calc R U . . .
C21 C 0.6435(3) 0.8875(2) 0.62481(16) 0.0313(6) Uani 1 1 d . . . . .
H21 H 0.6307 0.9496 0.6469 0.038 Uiso 1 1 calc R U . . .
C22 C 0.7721(3) 0.8000(2) 0.61230(15) 0.0253(6) Uani 1 1 d . . . . .
C23 C 0.9158(3) 0.8042(3) 0.61281(16) 0.0331(7) Uani 1 1 d . . . . .
C24 C 0.9108(6) 0.8842(7) 0.6622(3) 0.120(3) Uani 1 1 d . . . . .
H24A H 0.8997 0.8457 0.7183 0.180 Uiso 1 1 calc R U . . .
H24B H 0.8318 0.9583 0.6480 0.180 Uiso 1 1 calc R U . . .
H24C H 0.9976 0.8999 0.6519 0.180 Uiso 1 1 calc R U . . .
C25 C 1.0234(4) 0.6861(4) 0.6377(4) 0.101(2) Uani 1 1 d . . . . .
H25A H 1.0256 0.6385 0.6036 0.151 Uiso 1 1 calc R U . . .
H25B H 1.0012 0.6486 0.6925 0.151 Uiso 1 1 calc R U . . .
H25C H 1.1146 0.6929 0.6335 0.151 Uiso 1 1 calc R U . . .
C26 C 0.9542(4) 0.8626(3) 0.5291(2) 0.0530(9) Uani 1 1 d . . . . .
H26A H 1.0421 0.8739 0.5276 0.080 Uiso 1 1 calc R U . . .
H26B H 0.8804 0.9388 0.5107 0.080 Uiso 1 1 calc R U . . .
H26C H 0.9650 0.8128 0.4947 0.080 Uiso 1 1 calc R U . . .
C27 C 0.7425(3) 0.7238(2) 0.58045(14) 0.0226(5) Uani 1 1 d . . . . .
H27 H 0.8094 0.6552 0.5677 0.027 Uiso 1 1 calc R U . . .
C28 C 0.8174(3) 0.1990(2) 0.96399(15) 0.0303(6) Uani 1 1 d . . . B 1
H28A H 0.7652 0.1515 0.9984 0.046 Uiso 1 1 calc R U . B 1
H28B H 0.7696 0.2808 0.9657 0.046 Uiso 1 1 calc R U . B 1
H28C H 0.9116 0.1697 0.9821 0.046 Uiso 1 1 calc R U . B 1
C29 C 0.9127(3) 0.0296(2) 0.86123(18) 0.0335(6) Uani 1 1 d . . . B 1
H29A H 1.0112 0.0010 0.8720 0.050 Uiso 1 1 calc R U . B 1
H29B H 0.9054 0.0205 0.8098 0.050 Uiso 1 1 calc R U . B 1
H29C H 0.8653 -0.0158 0.9024 0.050 Uiso 1 1 calc R U . B 1
C30 C 0.6419(3) 0.2416(2) 0.83505(18) 0.0309(6) Uani 1 1 d . . . B 1
H30A H 0.5942 0.1940 0.8738 0.046 Uiso 1 1 calc R U . B 1
H30B H 0.6396 0.2343 0.7823 0.046 Uiso 1 1 calc R U . B 1
H30C H 0.5949 0.3240 0.8359 0.046 Uiso 1 1 calc R U . B 1
C31 C 1.1218(3) 0.1178(3) 0.68532(17) 0.0359(7) Uani 1 1 d . . . C 1
H31A H 1.2035 0.1271 0.6981 0.054 Uiso 1 1 calc R U . C 1
H31B H 1.1370 0.1063 0.6322 0.054 Uiso 1 1 calc R U . C 1
H31C H 1.1072 0.0496 0.7237 0.054 Uiso 1 1 calc R U . C 1
C32 C 0.8140(3) 0.2348(3) 0.65534(18) 0.0369(7) Uani 1 1 d . . . C 1
H32A H 0.7995 0.1641 0.6900 0.055 Uiso 1 1 calc R U . C 1
H32B H 0.8357 0.2275 0.6011 0.055 Uiso 1 1 calc R U . C 1
H32C H 0.7292 0.3034 0.6574 0.055 Uiso 1 1 calc R U . C 1
C33 C 0.9947(3) 0.3800(2) 0.61107(15) 0.0309(6) Uani 1 1 d . . . C 1
H33A H 0.9108 0.4507 0.6087 0.046 Uiso 1 1 calc R U . C 1
H33B H 1.0159 0.3620 0.5597 0.046 Uiso 1 1 calc R U . C 1
H33C H 1.0733 0.3931 0.6243 0.046 Uiso 1 1 calc R U . C 1
C34 C 1.0354(3) 0.3643(2) 0.90354(17) 0.0313(6) Uani 1 1 d . . . D 1
H34A H 0.9666 0.3443 0.9444 0.047 Uiso 1 1 calc R U . D 1
H34B H 0.9956 0.4468 0.8742 0.047 Uiso 1 1 calc R U . D 1
H34C H 1.1188 0.3516 0.9283 0.047 Uiso 1 1 calc R U . D 1
C35 C 1.1842(3) 0.1148(2) 0.89008(16) 0.0284(6) Uani 1 1 d . . . D 1
H35A H 1.2131 0.0628 0.8551 0.043 Uiso 1 1 calc R U . D 1
H35B H 1.1248 0.0882 0.9346 0.043 Uiso 1 1 calc R U . D 1
H35C H 1.2668 0.1134 0.9098 0.043 Uiso 1 1 calc R U . D 1
C36 C 1.2120(3) 0.3189(3) 0.75763(19) 0.0372(7) Uani 1 1 d . . . D 1
H36A H 1.2913 0.3113 0.7838 0.056 Uiso 1 1 calc R U . D 1
H36B H 1.1662 0.4011 0.7293 0.056 Uiso 1 1 calc R U . D 1
H36C H 1.2449 0.2705 0.7202 0.056 Uiso 1 1 calc R U . D 1
Al1 Al 0.79777(7) 0.44510(6) 0.77449(4) 0.02010(15) Uani 1 1 d . . . . .
Si1 Si 0.82862(8) 0.18914(6) 0.86030(4) 0.02003(18) Uani 0.9154(16) 1 d . . P B 1
Si2 Si 0.96401(8) 0.25282(6) 0.68920(4) 0.02106(19) Uani 0.9154(16) 1 d . . P C 1
Si3 Si 1.08407(7) 0.26872(6) 0.83373(4) 0.01897(18) Uani 0.9154(16) 1 d . . P D 1
U1 U 0.61671(2) 0.69389(2) 0.73386(2) 0.01830(4) Uani 1 1 d . . . . .
Si4 Si 1.0636(9) 0.2902(7) 0.7005(5) 0.027(2) Uani 0.0846(16) 1 d . . P B 2
Si5 Si 0.8211(10) 0.1978(8) 0.7702(6) 0.035(2) Uani 0.0846(16) 1 d . . P B 2
Si6 Si 0.9861(11) 0.2367(8) 0.8845(6) 0.035(3) Uani 0.0846(16) 1 d . . P B 2
C17' C 0.6406(10) 0.5853(7) 0.5122(5) 0.035(2) Uani 0.384(7) 1 d . . P A 2
H17D H 0.5956 0.5577 0.4826 0.052 Uiso 0.384(7) 1 calc R U P A 2
H17E H 0.6632 0.5288 0.5638 0.052 Uiso 0.384(7) 1 calc R U P A 2
H17F H 0.7263 0.5929 0.4828 0.052 Uiso 0.384(7) 1 calc R U P A 2
C18' C 0.4076(9) 0.6865(10) 0.5694(6) 0.054(3) Uani 0.384(7) 1 d . . P A 2
H18D H 0.3330 0.7531 0.5846 0.081 Uiso 0.384(7) 1 calc R U P A 2
H18E H 0.4413 0.6230 0.6167 0.081 Uiso 0.384(7) 1 calc R U P A 2
H18F H 0.3716 0.6589 0.5351 0.081 Uiso 0.384(7) 1 calc R U P A 2
C19' C 0.5018(18) 0.7894(15) 0.4436(9) 0.058(4) Uani 0.384(7) 1 d . . P A 2
H19D H 0.4707 0.7470 0.4178 0.087 Uiso 0.384(7) 1 calc R U P A 2
H19E H 0.5887 0.7978 0.4165 0.087 Uiso 0.384(7) 1 calc R U P A 2
H19F H 0.4302 0.8673 0.4411 0.087 Uiso 0.384(7) 1 calc R U P A 2
H1A H 0.683(3) 0.508(2) 0.7095(16) 0.029(7) Uiso 1 1 d . . . . .
H1B H 0.851(3) 0.547(3) 0.7471(17) 0.037(8) Uiso 1 1 d . . . . .
H1C H 0.691(3) 0.501(3) 0.8393(18) 0.039(8) Uiso 1 1 d . . . . .

loop_
_atom_site_aniso_label
_atom_site_aniso_U_11
_atom_site_aniso_U_22
_atom_site_aniso_U_33
_atom_site_aniso_U_23
_atom_site_aniso_U_13
_atom_site_aniso_U_12
C1 0.0156(12) 0.0137(11) 0.0234(12) -0.0056(10) -0.0036(10) -0.0016(10)
C2 0.0137(12) 0.0205(13) 0.0290(13) -0.0109(11) -0.0003(10) -0.0038(10)
C3 0.0173(13) 0.0213(13) 0.0329(14) -0.0097(11) -0.0039(10) -0.0065(11)
C4 0.0181(14) 0.0329(16) 0.0558(19) -0.0143(14) -0.0008(12) -0.0112(12)
C5 0.0353(17) 0.0323(16) 0.0502(18) -0.0205(14) -0.0126(14) -0.0067(13)
C6 0.0287(15) 0.0255(14) 0.0418(16) -0.0044(12) -0.0050(12) -0.0135(12)
C7 0.0155(12) 0.0217(13) 0.0315(14) -0.0052(11) -0.0046(10) -0.0021(10)
C8 0.0190(13) 0.0167(12) 0.0362(15) -0.0064(11) 0.0013(11) -0.0015(11)
C9 0.0164(12) 0.0209(13) 0.0324(14) -0.0130(11) 0.0016(10) -0.0041(10)
C10 0.0212(14) 0.0285(14) 0.0480(17) -0.0204(13) 0.0016(12) -0.0119(12)
C11 0.0386(17) 0.0433(18) 0.0517(19) -0.0228(15) -0.0099(14) -0.0171(15)
C12 0.0197(15) 0.0391(18) 0.084(3) -0.0311(18) -0.0054(15) -0.0076(13)
C13 0.0308(16) 0.0343(17) 0.070(2) -0.0235(16) 0.0021(15) -0.0171(14)
C14 0.0158(12) 0.0222(13) 0.0208(12) -0.0075(10) -0.0011(9) -0.0056(10)
C15 0.0255(14) 0.0360(15) 0.0214(13) 0.0043(11) -0.0067(11) -0.0159(12)
C16 0.0399(18) 0.065(2) 0.0300(15) -0.0029(15) -0.0118(13) -0.0325(17)
C17 0.025(3) 0.059(4) 0.039(3) -0.014(3) -0.008(2) -0.019(3)
C18 0.028(3) 0.043(4) 0.036(3) -0.017(3) -0.009(3) -0.011(3)
C19 0.066(5) 0.039(3) 0.045(3) -0.004(3) -0.027(3) -0.025(3)
C20 0.0235(14) 0.0283(15) 0.0304(15) 0.0054(12) -0.0029(11) -0.0005(12)
C21 0.0394(17) 0.0200(13) 0.0295(14) -0.0018(11) 0.0003(12) -0.0103(12)
C22 0.0280(14) 0.0250(14) 0.0229(13) -0.0004(11) -0.0039(11) -0.0130(12)
C23 0.0319(16) 0.0486(18) 0.0271(14) -0.0035(13) -0.0038(12) -0.0276(14)
C24 0.098(4) 0.253(8) 0.109(4) -0.128(5) 0.049(3) -0.129(5)
C25 0.0249(19) 0.062(3) 0.173(5) 0.055(3) -0.035(3) -0.0254(19)
C26 0.0398(19) 0.058(2) 0.054(2) 0.0074(17) -0.0027(16) -0.0273(18)
C27 0.0222(13) 0.0229(13) 0.0203(12) -0.0021(10) -0.0014(10) -0.0081(11)
C28 0.0354(16) 0.0255(14) 0.0271(14) -0.0047(11) 0.0019(12) -0.0111(13)
C29 0.0322(16) 0.0202(14) 0.0479(17) -0.0060(13) -0.0103(13) -0.0082(12)
C30 0.0204(14) 0.0236(14) 0.0472(17) -0.0069(12) -0.0030(12) -0.0079(11)
C31 0.0370(17) 0.0291(15) 0.0308(15) -0.0125(12) -0.0082(12) 0.0052(13)
C32 0.0349(16) 0.0405(17) 0.0366(16) -0.0198(14) -0.0149(13) -0.0024(14)
C33 0.0314(15) 0.0296(15) 0.0238(14) -0.0065(12) -0.0017(11) -0.0032(12)
C34 0.0347(16) 0.0287(15) 0.0357(15) -0.0133(12) -0.0077(12) -0.0110(13)
C35 0.0264(14) 0.0260(14) 0.0296(14) -0.0080(11) -0.0129(11) -0.0010(12)
C36 0.0266(15) 0.0395(17) 0.0515(19) -0.0170(15) 0.0023(13) -0.0164(14)
Al1 0.0173(4) 0.0135(3) 0.0252(4) -0.0042(3) -0.0018(3) -0.0016(3)
Si1 0.0182(4) 0.0146(4) 0.0261(4) -0.0040(3) -0.0042(3) -0.0045(3)
Si2 0.0200(4) 0.0181(4) 0.0219(4) -0.0068(3) -0.0068(3) -0.0002(3)
Si3 0.0163(4) 0.0176(4) 0.0232(4) -0.0065(3) -0.0044(3) -0.0041(3)
U1 0.01548(5) 0.01300(5) 0.02202(5) -0.00292(4) -0.00207(3) -0.00150(4)
Si4 0.019(4) 0.020(4) 0.033(5) -0.007(4) 0.002(3) -0.001(4)
Si5 0.029(5) 0.026(5) 0.040(5) -0.004(4) 0.005(4) -0.005(4)
Si6 0.043(6) 0.025(5) 0.029(5) -0.004(4) -0.002(4) -0.006(4)
C17' 0.042(5) 0.030(4) 0.039(5) -0.013(4) -0.008(4) -0.014(4)
C18' 0.034(5) 0.082(8) 0.065(6) -0.044(6) 0.005(4) -0.028(5)
C19' 0.095(12) 0.051(8) 0.037(7) 0.008(5) -0.038(9) -0.037(10)

loop_
_atom_type_symbol
_atom_type_description
_atom_type_scat_dispersion_real
_atom_type_scat_dispersion_imag
_atom_type_scat_source
C C 0.0033 0.0016 'International Tables Vol C Tables 4.2.6.8 and 6.1.1.4'
H H 0.0000 0.0000 'International Tables Vol C Tables 4.2.6.8 and 6.1.1.4'
Al Al 0.0645 0.0514 'International Tables Vol C Tables 4.2.6.8 and 6.1.1.4'
Si Si 0.0817 0.0704 'International Tables Vol C Tables 4.2.6.8 and 6.1.1.4'
U U -9.6767 9.6646 'International Tables Vol C Tables 4.2.6.8 and 6.1.1.4'

loop_
_geom_angle_atom_site_label_1
_geom_angle_atom_site_label_2
_geom_angle_atom_site_label_3
_geom_angle
Si2 C1 Si3 113.26(12)
Si2 C1 Si1 112.52(12)
Si3 C1 Si1 111.50(12)
Si6 C1 Si5 117.0(5)
Si6 C1 Si4 116.4(4)
Si5 C1 Si4 106.5(4)
Si6 C1 Al1 106.3(3)
Si2 C1 Al1 106.36(12)
Si3 C1 Al1 106.37(11)
Si1 C1 Al1 106.24(11)
Si5 C1 Al1 106.3(3)
Si4 C1 Al1 103.0(3)
C14 C2 C7 107.2(2)
C14 C2 C3 127.6(2)
C7 C2 C3 125.0(2)
C14 C2 U1 73.84(13)
C7 C2 U1 72.77(14)
C3 C2 U1 122.29(15)
C2 C3 C5 110.4(2)
C2 C3 C6 110.4(2)
C5 C3 C6 109.5(2)
C2 C3 C4 108.1(2)
C5 C3 C4 109.5(2)
C6 C3 C4 108.9(2)
C3 C4 H4A 109.5
C3 C4 H4B 109.5
H4A C4 H4B 109.5
C3 C4 H4C 109.5
H4A C4 H4C 109.5
H4B C4 H4C 109.5
C3 C5 H5A 109.5
C3 C5 H5B 109.5
H5A C5 H5B 109.5
C3 C5 H5C 109.5
H5A C5 H5C 109.5
H5B C5 H5C 109.5
C3 C6 H6A 109.5
C3 C6 H6B 109.5
H6A C6 H6B 109.5
C3 C6 H6C 109.5
H6A C6 H6C 109.5
H6B C6 H6C 109.5
C2 C7 C8 108.0(2)
C2 C7 U1 77.77(14)
C8 C7 U1 73.88(14)
C2 C7 H7 126.0
C8 C7 H7 126.0
U1 C7 H7 114.6
C9 C8 C7 108.7(2)
C9 C8 U1 75.67(14)
C7 C8 U1 76.09(14)
C9 C8 H8 125.6
C7 C8 H8 125.6
U1 C8 H8 114.7
C8 C9 C14 107.0(2)
C8 C9 C10 128.2(2)
C14 C9 C10 124.7(2)
C8 C9 U1 74.46(14)
C14 C9 U1 76.55(14)
C10 C9 U1 113.17(16)
C11 C10 C9 109.7(2)
C11 C10 C12 110.0(3)
C9 C10 C12 108.6(2)
C11 C10 C13 108.9(2)
C9 C10 C13 110.2(2)
C12 C10 C13 109.5(2)
C10 C11 H11A 109.5
C10 C11 H11B 109.5
H11A C11 H11B 109.5
C10 C11 H11C 109.5
H11A C11 H11C 109.5
H11B C11 H11C 109.5
C10 C12 H12A 109.5
C10 C12 H12B 109.5
H12A C12 H12B 109.5
C10 C12 H12C 109.5
H12A C12 H12C 109.5
H12B C12 H12C 109.5
C10 C13 H13A 109.5
C10 C13 H13B 109.5
H13A C13 H13B 109.5
C10 C13 H13C 109.5
H13A C13 H13C 109.5
H13B C13 H13C 109.5
C2 C14 C9 109.0(2)
C2 C14 U1 76.87(14)
C9 C14 U1 73.59(14)
C2 C14 H14 125.5
C9 C14 H14 125.5
U1 C14 H14 116.0
C20 C15 C27 106.4(2)
C20 C15 C16 126.5(3)
C27 C15 C16 126.4(3)
C20 C15 U1 72.36(15)
C27 C15 U1 75.81(14)
C16 C15 U1 124.80(18)
C19' C16 C18' 114.2(8)
C19 C16 C15 114.7(3)
C19' C16 C15 116.2(7)
C18' C16 C15 117.0(4)
C19 C16 C18 116.2(5)
C15 C16 C18 104.4(4)
C19 C16 C17 111.0(4)
C15 C16 C17 106.0(3)
C18 C16 C17 103.4(4)
C19' C16 C17' 99.4(8)
C18' C16 C17' 97.4(5)
C15 C16 C17' 108.8(3)
C16 C17 H17A 109.5
C16 C17 H17B 109.5
H17A C17 H17B 109.5
C16 C17 H17C 109.5
H17A C17 H17C 109.5
H17B C17 H17C 109.5
C16 C18 H18A 109.5
C16 C18 H18B 109.5
H18A C18 H18B 109.5
C16 C18 H18C 109.5
H18A C18 H18C 109.5
H18B C18 H18C 109.5
C16 C19 H19A 109.5
C16 C19 H19B 109.5
H19A C19 H19B 109.5
C16 C19 H19C 109.5
H19A C19 H19C 109.5
H19B C19 H19C 109.5
C21 C20 C15 108.9(2)
C21 C20 U1 75.32(15)
C15 C20 U1 77.95(15)
C21 C20 H20 125.6
C15 C20 H20 125.6
U1 C20 H20 113.4
C20 C21 C22 108.7(2)
C20 C21 U1 74.71(15)
C22 C21 U1 78.49(15)
C20 C21 H21 125.7
C22 C21 H21 125.7
U1 C21 H21 113.4
C21 C22 C27 106.7(2)
C21 C22 C23 125.8(2)
C27 C22 C23 125.8(2)
C21 C22 U1 72.08(15)
C27 C22 U1 75.15(14)
C23 C22 U1 129.59(17)
C25 C23 C26 108.8(3)
C25 C23 C22 112.4(3)
C26 C23 C22 106.7(2)
C25 C23 C24 111.9(4)
C26 C23 C24 105.4(3)
C22 C23 C24 111.1(3)
C23 C24 H24A 109.5
C23 C24 H24B 109.5
H24A C24 H24B 109.5
C23 C24 H24C 109.5
H24A C24 H24C 109.5
H24B C24 H24C 109.5
C23 C25 H25A 109.5
C23 C25 H25B 109.5
H25A C25 H25B 109.5
C23 C25 H25C 109.5
H25A C25 H25C 109.5
H25B C25 H25C 109.5
C23 C26 H26A 109.5
C23 C26 H26B 109.5
H26A C26 H26B 109.5
C23 C26 H26C 109.5
H26A C26 H26C 109.5
H26B C26 H26C 109.5
C15 C27 C22 109.3(2)
C15 C27 U1 74.79(14)
C22 C27 U1 75.52(14)
C15 C27 H27 125.3
C22 C27 H27 125.3
U1 C27 H27 116.3
Si1 C28 H28A 109.5
Si1 C28 H28B 109.5
H28A C28 H28B 109.5
Si1 C28 H28C 109.5
H28A C28 H28C 109.5
H28B C28 H28C 109.5
Si1 C29 H29A 109.5
Si1 C29 H29B 109.5
H29A C29 H29B 109.5
Si1 C29 H29C 109.5
H29A C29 H29C 109.5
H29B C29 H29C 109.5
Si1 C30 H30A 109.5
Si1 C30 H30B 109.5
H30A C30 H30B 109.5
Si1 C30 H30C 109.5
H30A C30 H30C 109.5
H30B C30 H30C 109.5
Si2 C31 H31A 109.5
Si2 C31 H31B 109.5
H31A C31 H31B 109.5
Si2 C31 H31C 109.5
H31A C31 H31C 109.5
H31B C31 H31C 109.5
Si2 C32 H32A 109.5
Si2 C32 H32B 109.5
H32A C32 H32B 109.5
Si2 C32 H32C 109.5
H32A C32 H32C 109.5
H32B C32 H32C 109.5
Si2 C33 H33A 109.5
Si2 C33 H33B 109.5
H33A C33 H33B 109.5
Si2 C33 H33C 109.5
H33A C33 H33C 109.5
H33B C33 H33C 109.5
Si3 C34 H34A 109.5
Si3 C34 H34B 109.5
H34A C34 H34B 109.5
Si3 C34 H34C 109.5
H34A C34 H34C 109.5
H34B C34 H34C 109.5
Si3 C35 H35A 109.5
Si3 C35 H35B 109.5
H35A C35 H35B 109.5
Si3 C35 H35C 109.5
H35A C35 H35C 109.5
H35B C35 H35C 109.5
Si3 C36 H36A 109.5
Si3 C36 H36B 109.5
H36A C36 H36B 109.5
Si3 C36 H36C 109.5
H36A C36 H36C 109.5
H36B C36 H36C 109.5
C1 Al1 U1 173.82(8)
C1 Al1 H1A 122.6(10)
U1 Al1 H1A 53.7(10)
C1 Al1 H1B 122.0(11)
U1 Al1 H1B 55.6(11)
H1A Al1 H1B 92.0(15)
C1 Al1 H1C 126.5(11)
U1 Al1 H1C 59.6(11)
H1A Al1 H1C 92.2(15)
H1B Al1 H1C 92.3(15)
C28 Si1 C29 107.72(13)
C28 Si1 C30 104.86(13)
C29 Si1 C30 107.89(13)
C28 Si1 C1 112.06(12)
C29 Si1 C1 112.39(12)
C30 Si1 C1 111.52(12)
C31 Si2 C1 112.66(12)
C31 Si2 C33 107.54(13)
C1 Si2 C33 111.42(12)
C31 Si2 C32 107.24(14)
C1 Si2 C32 112.49(12)
C33 Si2 C32 105.04(14)
C35 Si3 C34 107.21(12)
C35 Si3 C36 106.45(14)
C34 Si3 C36 104.95(13)
C35 Si3 C1 113.28(11)
C34 Si3 C1 111.39(12)
C36 Si3 C1 113.01(12)
C20 U1 C8 75.14(8)
C20 U1 C21 29.97(9)
C8 U1 C21 75.96(8)
C20 U1 C9 102.29(8)
C8 U1 C9 29.88(8)
C21 U1 C9 93.32(8)
C20 U1 C7 77.91(8)
C8 U1 C7 30.02(8)
C21 U1 C7 92.88(8)
C9 U1 C7 49.46(7)
C20 U1 C14 122.84(8)
C8 U1 C14 48.86(8)
C21 U1 C14 122.21(8)
C9 U1 C14 29.86(7)
C7 U1 C14 48.70(7)
C20 U1 C15 29.69(9)
C8 U1 C15 102.96(8)
C21 U1 C15 49.16(8)
C9 U1 C15 131.59(8)
C7 U1 C15 96.75(8)
C14 U1 C15 145.44(8)
C20 U1 C27 48.47(8)
C8 U1 C27 121.65(8)
C21 U1 C27 48.44(8)
C9 U1 C27 141.45(8)
C7 U1 C27 124.72(8)
C14 U1 C27 170.40(7)
C15 U1 C27 29.41(7)
C20 U1 C22 48.89(8)
C8 U1 C22 104.04(8)
C21 U1 C22 29.43(8)
C9 U1 C22 114.41(8)
C7 U1 C22 122.05(8)
C14 U1 C22 143.89(7)
C15 U1 C22 48.90(7)
C27 U1 C22 29.33(7)
C20 U1 C2 106.47(8)
C8 U1 C2 48.89(7)
C21 U1 C2 121.63(8)
C9 U1 C2 49.09(7)
C7 U1 C2 29.46(7)
C14 U1 C2 29.29(7)
C15 U1 C2 119.38(7)
C27 U1 C2 148.70(7)
C22 U1 C2 151.06(7)
C20 U1 Al1 136.46(6)
C8 U1 Al1 147.86(6)
C21 U1 Al1 133.17(6)
C9 U1 Al1 121.02(6)
C7 U1 Al1 133.21(5)
C14 U1 Al1 99.04(5)
C15 U1 Al1 107.39(6)
C27 U1 Al1 90.38(5)
C22 U1 Al1 103.75(6)
C2 U1 Al1 105.17(5)
C20 U1 H1A 110.3(6)
C8 U1 H1A 149.0(7)
C21 U1 H1A 124.5(6)
C9 U1 H1A 142.2(7)
C7 U1 H1A 119.5(7)
C14 U1 H1A 112.7(7)
C15 U1 H1A 81.1(6)
C27 U1 H1A 76.3(6)
C22 U1 H1A 101.5(7)
C2 U1 H1A 102.0(7)
Al1 U1 H1A 33.2(6)
C20 U1 H1B 122.6(7)
C8 U1 H1B 147.4(7)
C21 U1 H1B 105.8(7)
C9 U1 H1B 119.3(7)
C7 U1 H1B 159.4(7)
C14 U1 H1B 112.1(7)
C15 U1 H1B 101.9(7)
C27 U1 H1B 75.3(7)
C22 U1 H1B 77.4(7)
C2 U1 H1B 130.3(7)
Al1 U1 H1B 31.3(7)
H1A U1 H1B 56.2(10)
C20 U1 H1C 166.0(7)
C8 U1 H1C 115.2(7)
C21 U1 H1C 157.4(7)
C9 U1 H1C 90.1(7)
C7 U1 H1C 106.2(7)
C14 U1 H1C 66.4(7)
C15 U1 H1C 136.9(7)
C27 U1 H1C 123.0(7)
C22 U1 H1C 131.1(7)
C2 U1 H1C 76.7(7)
Al1 U1 H1C 32.7(7)
H1A U1 H1C 55.9(9)
H1B U1 H1C 53.8(10)
C16 C17' H17D 109.5
C16 C17' H17E 109.5
H17D C17' H17E 109.5
C16 C17' H17F 109.5
H17D C17' H17F 109.5
H17E C17' H17F 109.5
C16 C18' H18D 109.5
C16 C18' H18E 109.5
H18D C18' H18E 109.5
C16 C18' H18F 109.5
H18D C18' H18F 109.5
H18E C18' H18F 109.5
C16 C19' H19D 109.5
C16 C19' H19E 109.5
H19D C19' H19E 109.5
C16 C19' H19F 109.5
H19D C19' H19F 109.5
H19E C19' H19F 109.5

loop_
_geom_bond_atom_site_label_1
_geom_bond_atom_site_label_2
_geom_bond_distance
C1 Si6 1.763(10)
C1 Si2 1.880(2)
C1 Si3 1.893(2)
C1 Si1 1.894(2)
C1 Si5 1.931(11)
C1 Si4 1.961(9)
C1 Al1 1.962(2)
C2 C14 1.414(3)
C2 C7 1.416(4)
C2 C3 1.527(3)
C2 U1 2.814(2)
C3 C5 1.527(4)
C3 C6 1.527(4)
C3 C4 1.536(4)
C4 H4A 0.9800
C4 H4B 0.9800
C4 H4C 0.9800
C5 H5A 0.9800
C5 H5B 0.9800
C5 H5C 0.9800
C6 H6A 0.9800
C6 H6B 0.9800
C6 H6C 0.9800
C7 C8 1.418(4)
C7 U1 2.750(2)
C7 H7 0.9500
C8 C9 1.407(4)
C8 U1 2.722(2)
C8 H8 0.9500
C9 C14 1.421(3)
C9 C10 1.525(3)
C9 U1 2.737(2)
C10 C11 1.518(4)
C10 C12 1.529(4)
C10 C13 1.535(4)
C11 H11A 0.9800
C11 H11B 0.9800
C11 H11C 0.9800
C12 H12A 0.9800
C12 H12B 0.9800
C12 H12C 0.9800
C13 H13A 0.9800
C13 H13B 0.9800
C13 H13C 0.9800
C14 U1 2.775(2)
C14 H14 0.9500
C15 C20 1.413(4)
C15 C27 1.420(4)
C15 C16 1.515(4)
C15 U1 2.791(3)
C16 C19 1.396(6)
C16 C19' 1.458(15)
C16 C18' 1.502(9)
C16 C18 1.547(10)
C16 C17 1.627(6)
C16 C17' 1.782(9)
C17 H17A 0.9800
C17 H17B 0.9800
C17 H17C 0.9800
C18 H18A 0.9800
C18 H18B 0.9800
C18 H18C 0.9800
C19 H19A 0.9800
C19 H19B 0.9800
C19 H19C 0.9800
C20 C21 1.408(4)
C20 U1 2.719(3)
C20 H20 0.9500
C21 C22 1.408(4)
C21 U1 2.727(3)
C21 H21 0.9500
C22 C27 1.421(4)
C22 C23 1.526(4)
C22 U1 2.808(2)
C23 C25 1.479(5)
C23 C26 1.514(4)
C23 C24 1.527(5)
C24 H24A 0.9800
C24 H24B 0.9800
C24 H24C 0.9800
C25 H25A 0.9800
C25 H25B 0.9800
C25 H25C 0.9800
C26 H26A 0.9800
C26 H26B 0.9800
C26 H26C 0.9800
C27 U1 2.804(2)
C27 H27 0.9500
C28 Si1 1.874(3)
C28 H28A 0.9800
C28 H28B 0.9800
C28 H28C 0.9800
C29 Si1 1.884(3)
C29 H29A 0.9800
C29 H29B 0.9800
C29 H29C 0.9800
C30 Si1 1.886(3)
C30 H30A 0.9800
C30 H30B 0.9800
C30 H30C 0.9800
C31 Si2 1.877(3)
C31 H31A 0.9800
C31 H31B 0.9800
C31 H31C 0.9800
C32 Si2 1.892(3)
C32 H32A 0.9800
C32 H32B 0.9800
C32 H32C 0.9800
C33 Si2 1.890(3)
C33 H33A 0.9800
C33 H33B 0.9800
C33 H33C 0.9800
C34 Si3 1.884(3)
C34 H34A 0.9800
C34 H34B 0.9800
C34 H34C 0.9800
C35 Si3 1.882(3)
C35 H35A 0.9800
C35 H35B 0.9800
C35 H35C 0.9800
C36 Si3 1.884(3)
C36 H36A 0.9800
C36 H36B 0.9800
C36 H36C 0.9800
Al1 U1 2.9395(7)
Al1 H1A 1.61(3)
Al1 H1B 1.53(3)
Al1 H1C 1.59(3)
U1 H1A 2.37(3)
U1 H1B 2.43(3)
U1 H1C 2.54(3)
C17' H17D 0.9800
C17' H17E 0.9800
C17' H17F 0.9800
C18' H18D 0.9800
C18' H18E 0.9800
C18' H18F 0.9800
C19' H19D 0.9800
C19' H19E 0.9800
C19' H19F 0.9800
